data_4316369
loop_
_publ_author_name
'Guo-Hong Ning'
'Liao-Yuan Yao'
'Li-Xia Liu'
'Ting-Zheng Xie'
'Yi-Zhi Li'
'Yu Qin'
'Yuan-Jiang Pan'
'Shu-Yan Yu'

_publ_section_title
;
 Self-Assembly and Host-Guest Interaction of Metallomacrocycles Using
 Fluorescent Dipyrazole Linker with Dimetallic Clips
;
_journal_name_full 'Inorganic Chemistry'
_journal_page_first 7783
_journal_page_last 7792
_journal_paper_doi 10.1021/ic100724r
_journal_volume 49
_journal_year 2010
_chemical_formula_moiety 'C132 H96 N16 Pd4, 4(F6 P)'
_chemical_formula_sum 'C132 H96 F24 N16 P4 Pd4'
_chemical_formula_weight 2911.73
_chemical_name_systematic
; 
 ? 
;
_space_group_IT_number 70
_symmetry_cell_setting orthorhombic
_symmetry_space_group_name_Hall '-F 2uv 2vw'
_symmetry_space_group_name_H-M 'F d d d :2'
_atom_sites_solution_hydrogens geom
_atom_sites_solution_primary direct
_atom_sites_solution_secondary difmap
_audit_creation_method SHELXL-97
_cell_angle_alpha 90.00
_cell_angle_beta 90.00
_cell_angle_gamma 90.00
_cell_formula_units_Z 16
_cell_length_a 44.0262(10)
_cell_length_b 22.4503(5)
_cell_length_c 71.5704(16)
_cell_measurement_reflns_used 8591
_cell_measurement_temperature 291(2)
_cell_measurement_theta_max 23.59
_cell_measurement_theta_min 2.11
_cell_volume 70740(3)
_computing_cell_refinement SMART
_computing_data_collection 'SMART (Bruker, 2000)'
_computing_data_reduction 'SAINT (Bruker, 2000)'
_computing_molecular_graphics SHELXTL
_computing_publication_material SHELXTL
_computing_structure_refinement SHELXTL
_computing_structure_solution 'SHELXTL (Bruker, 2000)'
_diffrn_ambient_temperature 291(2)
_diffrn_measured_fraction_theta_full 0.999
_diffrn_measured_fraction_theta_max 0.999
_diffrn_measurement_device_type 'Bruker Smart Apex CCD '
_diffrn_measurement_method 'phi and omega scans'
_diffrn_radiation_monochromator graphite
_diffrn_radiation_source 'sealed tube'
_diffrn_radiation_type MoK\a
_diffrn_radiation_wavelength 0.71073
_diffrn_reflns_av_R_equivalents 0.0984
_diffrn_reflns_av_sigmaI/netI 0.0842
_diffrn_reflns_limit_h_max 52
_diffrn_reflns_limit_h_min -51
_diffrn_reflns_limit_k_max 26
_diffrn_reflns_limit_k_min -26
_diffrn_reflns_limit_l_max 85
_diffrn_reflns_limit_l_min -85
_diffrn_reflns_number 167705
_diffrn_reflns_theta_full 25.01
_diffrn_reflns_theta_max 25.01
_diffrn_reflns_theta_min 1.06
_exptl_absorpt_coefficient_mu 0.502
_exptl_absorpt_correction_T_max 0.9062
_exptl_absorpt_correction_T_min 0.8890
_exptl_absorpt_correction_type multi-scan
_exptl_absorpt_process_details 'SADABS; Bruker, 2000'
_exptl_crystal_density_diffrn 1.094
_exptl_crystal_density_method 'not measured'
_exptl_crystal_F_000 23360
_exptl_crystal_size_max 0.24
_exptl_crystal_size_mid 0.22
_exptl_crystal_size_min 0.20
_refine_diff_density_max 0.640
_refine_diff_density_min -0.323
_refine_diff_density_rms 0.057
_refine_ls_extinction_method none
_refine_ls_goodness_of_fit_ref 1.020
_refine_ls_hydrogen_treatment constr
_refine_ls_matrix_type fullcycle
_refine_ls_number_parameters 811
_refine_ls_number_reflns 15599
_refine_ls_number_restraints 0
_refine_ls_restrained_S_all 1.020
_refine_ls_R_factor_all 0.0914
_refine_ls_R_factor_gt 0.0488
_refine_ls_shift/su_max 0.000
_refine_ls_shift/su_mean 0.000
_refine_ls_structure_factor_coef Fsqd
_refine_ls_weighting_details 'calc w=1/[\s^2^(Fo^2^)+(0.04P)^2^+1.22P] where P=(Fo^2^+2Fc^2^)/3'
_refine_ls_weighting_scheme calc
_refine_ls_wR_factor_gt 0.0868
_refine_ls_wR_factor_ref 0.0934
_reflns_number_gt 10802
_reflns_number_total 15599
_reflns_threshold_expression >2sigma(I)
_cod_data_source_file ic100724r_si_002.cif
_cod_data_source_block 2
_cod_depositor_comments
;
The following automatic conversions were performed:

'_symmetry_cell_setting' value 'Orthorhombic' changed to
'orthorhombic' according to the built-in table from CIF Core
dictionary named 'cif_core.dic' version 2.4.1 from 2010-06-29.

Automatic conversion script
Id: cif_fix_values 1646 2011-03-28 12:23:43Z adriana 
;
_cod_original_sg_symbol_H-M 'F d d d'
_cod_database_code 4316369

loop_
_symmetry_equiv_pos_as_xyz
'x, y, z'
'-x+1/4, -y+1/4, z'
'x, -y+1/4, -z+1/4'
'-x+1/4, y, -z+1/4'
'x, y+1/2, z+1/2'
'-x+1/4, -y+3/4, z+1/2'
'x, -y+3/4, -z+3/4'
'-x+1/4, y+1/2, -z+3/4'
'x+1/2, y, z+1/2'
'-x+3/4, -y+1/4, z+1/2'
'x+1/2, -y+1/4, -z+3/4'
'-x+3/4, y, -z+3/4'
'x+1/2, y+1/2, z'
'-x+3/4, -y+3/4, z'
'x+1/2, -y+3/4, -z+1/4'
'-x+3/4, y+1/2, -z+1/4'
'-x, -y, -z'
'x-1/4, y-1/4, -z'
'-x, y-1/4, z-1/4'
'x-1/4, -y, z-1/4'
'-x, -y+1/2, -z+1/2'
'x-1/4, y+1/4, -z+1/2'
'-x, y+1/4, z+1/4'
'x-1/4, -y+1/2, z+1/4'
'-x+1/2, -y, -z+1/2'
'x+1/4, y-1/4, -z+1/2'
'-x+1/2, y-1/4, z+1/4'
'x+1/4, -y, z+1/4'
'-x+1/2, -y+1/2, -z'
'x+1/4, y+1/4, -z'
'-x+1/2, y+1/4, z-1/4'
'x+1/4, -y+1/2, z-1/4'

loop_
_atom_site_label
_atom_site_type_symbol
_atom_site_fract_x
_atom_site_fract_y
_atom_site_fract_z
_atom_site_U_iso_or_equiv
_atom_site_adp_type
_atom_site_occupancy
_atom_site_symmetry_multiplicity
_atom_site_calc_flag
_atom_site_refinement_flags
_atom_site_disorder_assembly
_atom_site_disorder_group
C1 C 0.47024(7) 0.98023(14) 0.83217(5) 0.0417(8) Uani 1 1 d . . .
C2 C 0.45853(8) 0.92365(15) 0.83542(5) 0.0454(8) Uani 1 1 d . . .
C3 C 0.46930(8) 0.89008(15) 0.81983(4) 0.0438(8) Uani 1 1 d . . .
C4 C 0.43980(8) 0.90501(15) 0.85202(5) 0.0431(8) Uani 1 1 d . . .
H4A H 0.4401 0.9376 0.8609 0.052 Uiso 1 1 calc R . .
H4B H 0.4501 0.8717 0.8579 0.052 Uiso 1 1 calc R . .
C5 C 0.40640(7) 0.88687(15) 0.84905(4) 0.0398(8) Uani 1 1 d . . .
C6 C 0.38487(8) 0.93332(14) 0.84854(5) 0.0421(8) Uani 1 1 d . . .
C7 C 0.39378(8) 0.99414(15) 0.84801(5) 0.0471(9) Uani 1 1 d . . .
H7 H 0.4144 1.0024 0.8471 0.057 Uiso 1 1 calc R . .
C8 C 0.37454(7) 1.04072(15) 0.84872(5) 0.0396(8) Uani 1 1 d . . .
H8 H 0.3815 1.0798 0.8491 0.048 Uiso 1 1 calc R . .
C9 C 0.39656(8) 0.82851(15) 0.84851(5) 0.0466(9) Uani 1 1 d . . .
C10 C 0.41645(8) 0.78136(15) 0.84859(5) 0.0446(8) Uani 1 1 d . . .
H10 H 0.4372 0.7889 0.8485 0.053 Uiso 1 1 calc R . .
C11 C 0.40634(8) 0.72284(15) 0.84885(5) 0.0428(8) Uani 1 1 d . . .
H11 H 0.4205 0.6920 0.8491 0.051 Uiso 1 1 calc R . .
C12 C 0.46899(7) 1.03284(14) 0.84393(5) 0.0399(8) Uani 1 1 d . . .
C13 C 0.46142(8) 1.09023(14) 0.83757(5) 0.0412(8) Uani 1 1 d . . .
H13 H 0.4566 1.0955 0.8250 0.049 Uiso 1 1 calc R . .
C14 C 0.46087(8) 1.13771(16) 0.84904(5) 0.0458(9) Uani 1 1 d . . .
H14 H 0.4542 1.1746 0.8448 0.055 Uiso 1 1 calc R . .
C15 C 0.47035(7) 1.13019(14) 0.86699(5) 0.0424(8) Uani 1 1 d . . .
H15 H 0.4704 1.1631 0.8749 0.051 Uiso 1 1 calc R . .
C16 C 0.47962(7) 1.07772(15) 0.87380(5) 0.0435(8) Uani 1 1 d . . .
H16 H 0.4859 1.0748 0.8862 0.052 Uiso 1 1 calc R . .
C17 C 0.47985(8) 1.02861(14) 0.86260(4) 0.0407(8) Uani 1 1 d . . .
H17 H 0.4871 0.9925 0.8671 0.049 Uiso 1 1 calc R . .
C18 C 0.46640(7) 0.82605(14) 0.81534(5) 0.0400(8) Uani 1 1 d . . .
C19 C 0.48328(8) 0.78310(14) 0.82460(5) 0.0418(8) Uani 1 1 d . . .
H19 H 0.4964 0.7943 0.8341 0.050 Uiso 1 1 calc R . .
C20 C 0.48072(8) 0.72324(15) 0.81973(5) 0.0397(8) Uani 1 1 d . . .
H20 H 0.4934 0.6955 0.8254 0.048 Uiso 1 1 calc R . .
C21 C 0.46089(8) 0.70528(16) 0.80739(5) 0.0477(9) Uani 1 1 d . . .
H21 H 0.4584 0.6648 0.8050 0.057 Uiso 1 1 calc R . .
C22 C 0.44357(8) 0.74668(15) 0.79790(5) 0.0426(8) Uani 1 1 d . . .
H22 H 0.4302 0.7341 0.7886 0.051 Uiso 1 1 calc R . .
C23 C 0.44589(8) 0.80801(15) 0.80214(4) 0.0414(8) Uani 1 1 d . . .
H23 H 0.4337 0.8357 0.7960 0.050 Uiso 1 1 calc R . .
C24 C 0.44131(7) 1.03329(15) 0.77158(5) 0.0399(8) Uani 1 1 d . . .
C25 C 0.43387(7) 0.99260(14) 0.75774(5) 0.0378(8) Uani 1 1 d . . .
C26 C 0.45511(8) 0.94845(14) 0.75795(5) 0.0413(8) Uani 1 1 d . . .
C27 C 0.40330(7) 0.99311(14) 0.74851(5) 0.0416(8) Uani 1 1 d . . .
H27A H 0.4054 1.0102 0.7361 0.050 Uiso 1 1 calc R . .
H27B H 0.3899 1.0189 0.7556 0.050 Uiso 1 1 calc R . .
C28 C 0.38861(8) 0.93297(14) 0.74672(5) 0.0404(8) Uani 1 1 d . . .
C29 C 0.38028(8) 0.90458(13) 0.76311(4) 0.0371(7) Uani 1 1 d . . .
C30 C 0.38365(7) 0.92918(15) 0.78104(5) 0.0396(8) Uani 1 1 d . . .
H30 H 0.3891 0.9692 0.7814 0.048 Uiso 1 1 calc R . .
C31 C 0.38010(8) 0.90266(15) 0.79809(5) 0.0472(9) Uani 1 1 d . . .
H31 H 0.3846 0.9226 0.8091 0.057 Uiso 1 1 calc R . .
C32 C 0.38188(7) 0.90276(14) 0.72969(5) 0.0413(8) Uani 1 1 d . . .
C33 C 0.38744(8) 0.92533(15) 0.71234(5) 0.0413(8) Uani 1 1 d . . .
H33 H 0.3969 0.9623 0.7123 0.050 Uiso 1 1 calc R . .
C34 C 0.38131(8) 0.90225(15) 0.69460(5) 0.0437(8) Uani 1 1 d . . .
H34 H 0.3856 0.9230 0.6837 0.052 Uiso 1 1 calc R . .
C35 C 0.42647(8) 1.08661(15) 0.77813(5) 0.0432(8) Uani 1 1 d . . .
C36 C 0.41530(8) 1.08999(16) 0.79608(5) 0.0448(8) Uani 1 1 d . . .
H36 H 0.4182 1.0585 0.8043 0.054 Uiso 1 1 calc R . .
C37 C 0.39956(7) 1.14114(13) 0.80187(4) 0.0346(7) Uani 1 1 d . . .
H37 H 0.3922 1.1441 0.8140 0.042 Uiso 1 1 calc R . .
C38 C 0.39511(8) 1.18728(16) 0.78924(5) 0.0454(8) Uani 1 1 d . . .
H38 H 0.3851 1.2216 0.7931 0.055 Uiso 1 1 calc R . .
C39 C 0.40520(7) 1.18300(14) 0.77112(4) 0.0379(7) Uani 1 1 d . . .
H39 H 0.4016 1.2137 0.7627 0.046 Uiso 1 1 calc R . .
C40 C 0.42087(8) 1.13186(14) 0.76558(5) 0.0403(8) Uani 1 1 d . . .
H40 H 0.4276 1.1283 0.7533 0.048 Uiso 1 1 calc R . .
C41 C 0.45869(8) 0.89466(15) 0.74661(5) 0.0426(8) Uani 1 1 d . . .
C42 C 0.46208(8) 0.83784(14) 0.75409(5) 0.0415(8) Uani 1 1 d . . .
H42 H 0.4615 0.8322 0.7670 0.050 Uiso 1 1 calc R . .
C43 C 0.46640(8) 0.78936(16) 0.74217(5) 0.0458(8) Uani 1 1 d . . .
H43 H 0.4689 0.7515 0.7472 0.055 Uiso 1 1 calc R . .
C44 C 0.46706(8) 0.79677(15) 0.72283(5) 0.0431(8) Uani 1 1 d . . .
H44 H 0.4698 0.7642 0.7150 0.052 Uiso 1 1 calc R . .
C45 C 0.46358(8) 0.85271(16) 0.71561(5) 0.0508(9) Uani 1 1 d . . .
H45 H 0.4641 0.8581 0.7027 0.061 Uiso 1 1 calc R . .
C46 C 0.45927(7) 0.90207(15) 0.72727(5) 0.0386(8) Uani 1 1 d . . .
H46 H 0.4568 0.9398 0.7221 0.046 Uiso 1 1 calc R . .
C47 C 0.52933(7) 0.93070(14) 0.74566(4) 0.0384(8) Uani 1 1 d . . .
H47 H 0.5122 0.9546 0.7446 0.046 Uiso 1 1 calc R . .
C48 C 0.54853(8) 0.92212(15) 0.72995(5) 0.0434(8) Uani 1 1 d . . .
H48 H 0.5436 0.9395 0.7186 0.052 Uiso 1 1 calc R . .
C49 C 0.57304(7) 0.88993(14) 0.73149(5) 0.0390(8) Uani 1 1 d . . .
H49 H 0.5859 0.8854 0.7213 0.047 Uiso 1 1 calc R . .
C50 C 0.57985(8) 0.86307(15) 0.74786(5) 0.0412(8) Uani 1 1 d . . .
H50 H 0.5969 0.8388 0.7489 0.049 Uiso 1 1 calc R . .
C51 C 0.56068(8) 0.87244(15) 0.76351(5) 0.0439(8) Uani 1 1 d . . .
C52 C 0.56569(8) 0.85236(15) 0.78277(5) 0.0427(8) Uani 1 1 d . . .
C53 C 0.59067(8) 0.82028(14) 0.78907(5) 0.0433(8) Uani 1 1 d . . .
H53 H 0.6049 0.8065 0.7805 0.052 Uiso 1 1 calc R . .
C54 C 0.59476(8) 0.80847(14) 0.80781(5) 0.0416(8) Uani 1 1 d . . .
H54 H 0.6116 0.7869 0.8118 0.050 Uiso 1 1 calc R . .
C55 C 0.57386(8) 0.82865(14) 0.82071(5) 0.0446(8) Uani 1 1 d . . .
H55 H 0.5767 0.8208 0.8333 0.054 Uiso 1 1 calc R . .
C56 C 0.54818(8) 0.86110(15) 0.81484(5) 0.0433(8) Uani 1 1 d . . .
H56 H 0.5337 0.8739 0.8234 0.052 Uiso 1 1 calc R . .
C57 C 0.50300(7) 1.11966(14) 0.76343(5) 0.0412(8) Uani 1 1 d . . .
H57 H 0.4888 1.0935 0.7584 0.049 Uiso 1 1 calc R . .
C58 C 0.51507(8) 1.16742(16) 0.75253(5) 0.0485(9) Uani 1 1 d . . .
H58 H 0.5093 1.1716 0.7401 0.058 Uiso 1 1 calc R . .
C59 C 0.53513(8) 1.20728(15) 0.76035(5) 0.0457(8) Uani 1 1 d . . .
H59 H 0.5422 1.2392 0.7533 0.055 Uiso 1 1 calc R . .
C60 C 0.54487(8) 1.20046(15) 0.77851(5) 0.0413(8) Uani 1 1 d . . .
H60 H 0.5589 1.2265 0.7838 0.050 Uiso 1 1 calc R . .
C61 C 0.53279(8) 1.15252(14) 0.78891(5) 0.0445(8) Uani 1 1 d . . .
C62 C 0.54043(8) 1.13561(15) 0.80617(5) 0.0421(8) Uani 1 1 d . . .
C63 C 0.56220(8) 1.16621(15) 0.81577(5) 0.0443(8) Uani 1 1 d . . .
H63 H 0.5698 1.2015 0.8108 0.053 Uiso 1 1 calc R . .
C64 C 0.57327(8) 1.14601(15) 0.83264(5) 0.0434(8) Uani 1 1 d . . .
H64 H 0.5884 1.1669 0.8389 0.052 Uiso 1 1 calc R . .
C65 C 0.56132(8) 1.09338(15) 0.84009(5) 0.0456(8) Uani 1 1 d . . .
H65 H 0.5687 1.0791 0.8514 0.055 Uiso 1 1 calc R . .
C66 C 0.53883(7) 1.06248(15) 0.83102(5) 0.0412(8) Uani 1 1 d . . .
H66 H 0.5305 1.0284 0.8363 0.049 Uiso 1 1 calc R . .
F11 F 0.72462(4) 0.85074(8) 0.80274(3) 0.0453(5) Uani 1 1 d . . .
F12 F 0.70111(4) 0.81388(8) 0.77888(3) 0.0415(4) Uani 1 1 d . . .
F13 F 0.66239(4) 0.86669(8) 0.78518(3) 0.0431(4) Uani 1 1 d . . .
F14 F 0.68903(4) 0.91846(8) 0.80554(3) 0.0470(5) Uani 1 1 d . . .
F15 F 0.68039(4) 0.82206(8) 0.80708(3) 0.0459(5) Uani 1 1 d . . .
F16 F 0.71201(4) 0.90432(8) 0.77848(3) 0.0464(5) Uani 1 1 d . . .
F21 F 0.61339(4) 0.21772(8) 0.77516(3) 0.0481(5) Uani 1 1 d . . .
F22 F 0.63259(4) 0.25610(8) 0.80029(3) 0.0470(5) Uani 1 1 d . . .
F23 F 0.67716(4) 0.25378(8) 0.78877(3) 0.0496(5) Uani 1 1 d . . .
F24 F 0.65786(4) 0.20979(8) 0.76368(3) 0.0459(5) Uani 1 1 d . . .
F25 F 0.64688(4) 0.17540(8) 0.79138(3) 0.0479(5) Uani 1 1 d . . .
F26 F 0.63788(4) 0.29436(8) 0.77154(3) 0.0490(5) Uani 1 1 d . . .
N1 N 0.48496(6) 0.92813(12) 0.80790(4) 0.0444(7) Uani 1 1 d . . .
N2 N 0.48516(7) 0.98258(13) 0.81591(4) 0.0466(7) Uani 1 1 d . . .
N3 N 0.47548(6) 0.96162(12) 0.77163(4) 0.0405(7) Uani 1 1 d . . .
N4 N 0.46825(6) 1.01341(12) 0.77972(4) 0.0395(6) Uani 1 1 d . . .
N5 N 0.53539(6) 0.90598(11) 0.76118(4) 0.0412(7) Uani 1 1 d . . .
N6 N 0.54494(6) 0.87345(12) 0.79595(4) 0.0416(7) Uani 1 1 d . . .
N7 N 0.51290(6) 1.11350(12) 0.78153(4) 0.0410(7) Uani 1 1 d . . .
N8 N 0.52859(6) 1.08353(12) 0.81341(4) 0.0409(7) Uani 1 1 d . . .
P1 P 0.69470(2) 0.86492(4) 0.792696(14) 0.0472(2) Uani 1 1 d . . .
P2 P 0.64545(2) 0.23637(4) 0.781706(13) 0.0456(2) Uani 1 1 d . . .
Pd1 Pd 0.509251(6) 0.915905(11) 0.784284(4) 0.04244(8) Uani 1 1 d . . .
Pd2 Pd 0.498086(6) 1.047634(11) 0.797983(4) 0.03969(7) Uani 1 1 d . . .

loop_
_atom_site_aniso_label
_atom_site_aniso_U_11
_atom_site_aniso_U_22
_atom_site_aniso_U_33
_atom_site_aniso_U_23
_atom_site_aniso_U_13
_atom_site_aniso_U_12
C1 0.040(2) 0.0372(19) 0.048(2) 0.0075(15) 0.0117(14) 0.0119(15)
C2 0.042(2) 0.046(2) 0.049(2) 0.0009(16) 0.0121(16) 0.0149(16)
C3 0.059(2) 0.043(2) 0.0296(18) 0.0105(14) -0.0026(15) 0.0139(16)
C4 0.044(2) 0.046(2) 0.0391(19) 0.0107(15) 0.0021(15) 0.0075(16)
C5 0.043(2) 0.045(2) 0.0309(18) 0.0206(14) -0.0031(14) 0.0084(15)
C6 0.045(2) 0.0385(19) 0.0427(19) 0.0277(14) 0.0054(15) 0.0096(15)
C7 0.047(2) 0.044(2) 0.050(2) -0.0075(16) 0.0147(16) -0.0015(17)
C8 0.0355(19) 0.0412(19) 0.0422(19) -0.0021(14) 0.0209(14) -0.0038(15)
C9 0.054(2) 0.040(2) 0.046(2) 0.0145(15) -0.0057(16) 0.0069(17)
C10 0.038(2) 0.043(2) 0.053(2) 0.0075(15) 0.0129(15) 0.0045(15)
C11 0.042(2) 0.042(2) 0.044(2) 0.0078(15) 0.0059(15) 0.0067(15)
C12 0.0340(19) 0.0404(19) 0.045(2) 0.0063(14) 0.0055(14) 0.0129(14)
C13 0.045(2) 0.0372(18) 0.0417(19) -0.0037(14) -0.0204(15) 0.0123(15)
C14 0.056(2) 0.045(2) 0.037(2) -0.0075(15) 0.0114(15) 0.0212(17)
C15 0.045(2) 0.0368(19) 0.046(2) -0.0056(15) -0.0040(15) 0.0026(15)
C16 0.0349(19) 0.050(2) 0.045(2) 0.0010(16) 0.0084(15) 0.0085(16)
C17 0.046(2) 0.0401(19) 0.0363(19) 0.0115(14) 0.0099(14) 0.0187(15)
C18 0.0356(19) 0.0386(18) 0.046(2) 0.0010(14) 0.0081(15) 0.0118(14)
C19 0.040(2) 0.042(2) 0.044(2) 0.0060(14) 0.0082(15) 0.0104(15)
C20 0.042(2) 0.0416(19) 0.0351(18) 0.0120(14) 0.0061(14) 0.0050(15)
C21 0.037(2) 0.045(2) 0.061(2) 0.0106(17) 0.0048(17) -0.0020(16)
C22 0.047(2) 0.054(2) 0.0261(16) -0.0040(14) 0.0022(14) 0.0062(16)
C23 0.047(2) 0.048(2) 0.0292(18) 0.0103(14) 0.0047(14) 0.0057(16)
C24 0.0347(19) 0.048(2) 0.0370(19) 0.0084(15) 0.0109(14) 0.0096(15)
C25 0.0274(18) 0.0375(18) 0.049(2) 0.0097(14) 0.0114(14) -0.0072(14)
C26 0.048(2) 0.0383(18) 0.0372(19) 0.0138(14) 0.0102(14) 0.0050(15)
C27 0.0245(17) 0.0436(19) 0.057(2) -0.0062(16) 0.0176(15) -0.0054(14)
C28 0.041(2) 0.0418(19) 0.0383(19) -0.0066(14) 0.0092(14) -0.0047(15)
C29 0.046(2) 0.0298(16) 0.0358(19) 0.0024(13) -0.0183(14) -0.0001(14)
C30 0.0377(19) 0.0416(19) 0.040(2) -0.0109(14) 0.0044(14) 0.0037(14)
C31 0.053(2) 0.054(2) 0.035(2) -0.0168(16) 0.0115(15) -0.0160(17)
C32 0.038(2) 0.0474(19) 0.038(2) -0.0126(15) 0.0162(14) 0.0060(15)
C33 0.040(2) 0.0432(19) 0.040(2) -0.0048(14) 0.0050(14) 0.0168(15)
C34 0.041(2) 0.051(2) 0.039(2) -0.0067(15) 0.0124(15) -0.0092(15)
C35 0.039(2) 0.048(2) 0.042(2) 0.0024(15) 0.0086(14) 0.0165(16)
C36 0.049(2) 0.052(2) 0.0329(18) -0.0029(15) -0.0021(15) 0.0065(16)
C37 0.0358(18) 0.0370(17) 0.0309(17) -0.0069(13) 0.0083(13) -0.0105(14)
C38 0.042(2) 0.058(2) 0.0366(19) 0.0093(16) 0.0174(15) 0.0164(16)
C39 0.040(2) 0.0389(18) 0.0348(18) -0.0028(13) 0.0139(14) 0.0037(14)
C40 0.047(2) 0.0427(19) 0.0313(18) -0.0038(14) 0.0001(14) 0.0122(15)
C41 0.0371(19) 0.0434(19) 0.047(2) 0.0107(15) 0.0191(15) 0.0041(15)
C42 0.047(2) 0.0397(19) 0.0381(19) -0.0016(14) 0.0093(15) -0.0036(15)
C43 0.040(2) 0.054(2) 0.043(2) -0.0088(16) 0.0037(15) 0.0128(16)
C44 0.045(2) 0.040(2) 0.045(2) -0.0085(15) 0.0139(15) -0.0091(15)
C45 0.048(2) 0.050(2) 0.054(2) -0.0020(17) 0.0210(17) 0.0144(17)
C46 0.0295(18) 0.0438(19) 0.0425(19) -0.0010(14) 0.0148(14) -0.0003(14)
C47 0.0372(19) 0.0377(17) 0.0403(19) -0.0131(14) -0.0013(14) 0.0155(14)
C48 0.048(2) 0.043(2) 0.0388(19) -0.0119(15) 0.0038(15) 0.0106(16)
C49 0.0369(19) 0.0372(18) 0.043(2) 0.0033(14) 0.0208(14) 0.0023(15)
C50 0.037(2) 0.045(2) 0.043(2) 0.0015(15) 0.0085(14) 0.0049(15)
C51 0.046(2) 0.047(2) 0.0395(19) 0.0181(15) 0.0156(15) 0.0135(16)
C52 0.040(2) 0.0431(19) 0.045(2) 0.0186(15) 0.0126(15) 0.0093(15)
C53 0.044(2) 0.0398(19) 0.046(2) -0.0063(14) 0.0143(15) 0.0148(15)
C54 0.043(2) 0.0407(19) 0.041(2) -0.0033(14) -0.0117(15) 0.0164(15)
C55 0.044(2) 0.043(2) 0.047(2) -0.0090(15) 0.0043(15) 0.0170(16)
C56 0.039(2) 0.044(2) 0.046(2) 0.0181(15) 0.0084(15) 0.0135(15)
C57 0.0371(19) 0.0395(18) 0.047(2) 0.0022(14) -0.0155(15) 0.0097(14)
C58 0.047(2) 0.055(2) 0.044(2) -0.0018(16) 0.0128(16) -0.0075(17)
C59 0.044(2) 0.043(2) 0.050(2) 0.0140(16) -0.0074(16) 0.0065(16)
C60 0.042(2) 0.0377(18) 0.045(2) 0.0011(15) -0.0140(15) 0.0138(15)
C61 0.048(2) 0.0387(19) 0.047(2) -0.0081(15) -0.0153(16) 0.0049(16)
C62 0.044(2) 0.0401(19) 0.042(2) 0.0118(15) -0.0067(15) 0.0078(15)
C63 0.042(2) 0.043(2) 0.047(2) 0.0133(15) -0.0164(15) 0.0050(15)
C64 0.042(2) 0.045(2) 0.043(2) -0.0005(15) -0.0147(15) 0.0106(15)
C65 0.053(2) 0.049(2) 0.0346(18) -0.0157(15) 0.0128(15) -0.0127(17)
C66 0.0345(19) 0.047(2) 0.0425(19) 0.0082(15) 0.0049(14) -0.0026(15)
F11 0.0450(11) 0.0490(11) 0.0419(11) 0.0193(8) 0.0126(8) 0.0153(9)
F12 0.0386(11) 0.0406(10) 0.0452(11) 0.0171(8) 0.0104(8) 0.0028(8)
F13 0.0458(11) 0.0418(10) 0.0418(11) -0.0035(8) 0.0087(8) 0.0159(8)
F14 0.0483(12) 0.0463(11) 0.0466(11) 0.0181(9) -0.0012(9) 0.0119(9)
F15 0.0444(11) 0.0423(10) 0.0510(12) 0.0096(9) -0.0005(9) 0.0107(9)
F16 0.0453(12) 0.0438(11) 0.0499(12) -0.0031(9) 0.0131(9) -0.0024(9)
F21 0.0542(13) 0.0507(11) 0.0394(11) -0.0097(8) 0.0156(9) -0.0119(9)
F22 0.0482(12) 0.0444(11) 0.0483(12) -0.0125(8) 0.0093(9) -0.0155(9)
F23 0.0508(12) 0.0476(11) 0.0504(12) -0.0012(9) 0.0136(9) 0.0106(9)
F24 0.0482(12) 0.0413(10) 0.0484(11) 0.0181(8) 0.0161(9) 0.0113(8)
F25 0.0555(12) 0.0452(11) 0.0428(11) 0.0059(8) 0.0237(9) 0.0091(9)
F26 0.0485(12) 0.0438(11) 0.0547(12) 0.0091(9) 0.0128(9) 0.0048(9)
N1 0.0406(17) 0.0446(17) 0.0480(17) 0.0103(13) 0.0108(13) 0.0044(13)
N2 0.0494(18) 0.0463(17) 0.0440(17) 0.0019(13) 0.0112(13) 0.0114(14)
N3 0.0409(16) 0.0412(16) 0.0394(16) 0.0163(12) 0.0110(12) 0.0126(12)
N4 0.0409(16) 0.0380(15) 0.0396(16) 0.0065(12) 0.0063(12) 0.0155(12)
N5 0.0429(17) 0.0365(15) 0.0443(16) -0.0009(12) 0.0052(12) 0.0164(12)
N6 0.0430(17) 0.0464(16) 0.0355(16) 0.0129(12) 0.0033(12) 0.0154(12)
N7 0.0443(17) 0.0409(16) 0.0379(16) 0.0034(12) -0.0070(12) 0.0085(13)
N8 0.0386(16) 0.0441(16) 0.0400(16) 0.0077(12) 0.0051(12) 0.0156(12)
P1 0.0505(6) 0.0450(5) 0.0461(5) 0.0170(4) -0.0002(4) 0.0127(4)
P2 0.0419(5) 0.0471(5) 0.0479(5) 0.0116(4) 0.0132(4) 0.0107(4)
Pd1 0.04125(16) 0.04265(15) 0.04343(16) 0.01216(11) -0.00014(11) 0.01226(11)
Pd2 0.03789(15) 0.04088(14) 0.04031(14) 0.00573(11) 0.00653(11) 0.01463(11)

loop_
_atom_type_symbol
_atom_type_description
_atom_type_scat_dispersion_real
_atom_type_scat_dispersion_imag
_atom_type_scat_source
C C 0.0033 0.0016 'International Tables Vol C Tables 4.2.6.8 and 6.1.1.4'
H H 0.0000 0.0000 'International Tables Vol C Tables 4.2.6.8 and 6.1.1.4'
F F 0.0171 0.0103 'International Tables Vol C Tables 4.2.6.8 and 6.1.1.4'
N N 0.0061 0.0033 'International Tables Vol C Tables 4.2.6.8 and 6.1.1.4'
P P 0.1023 0.0942 'International Tables Vol C Tables 4.2.6.8 and 6.1.1.4'
Pd Pd -0.9988 1.0072 'International Tables Vol C Tables 4.2.6.8 and 6.1.1.4'

loop_
_geom_angle_atom_site_label_1
_geom_angle_atom_site_label_2
_geom_angle_atom_site_label_3
_geom_angle
_geom_angle_site_symmetry_1
_geom_angle_site_symmetry_3
_geom_angle_publ_flag
N2 C1 C2 111.3(3) . . ?
N2 C1 C12 119.4(3) . . ?
C2 C1 C12 129.2(3) . . ?
C1 C2 C3 103.2(3) . . ?
C1 C2 C4 126.1(3) . . ?
C3 C2 C4 130.7(3) . . ?
N1 C3 C2 108.7(3) . . ?
N1 C3 C18 120.5(3) . . ?
C2 C3 C18 130.9(3) . . ?
C2 C4 C5 119.2(3) . . ?
C2 C4 H4A 107.5 . . ?
C5 C4 H4A 107.5 . . ?
C2 C4 H4B 107.5 . . ?
C5 C4 H4B 107.5 . . ?
H4A C4 H4B 107.0 . . ?
C9 C5 C6 119.4(3) . . ?
C9 C5 C4 123.7(3) . . ?
C6 C5 C4 116.7(3) . . ?
C9 C6 C5 121.4(3) 14_565 . ?
C9 C6 C7 116.9(3) 14_565 . ?
C5 C6 C7 121.7(3) . . ?
C8 C7 C6 124.8(3) . . ?
C8 C7 H7 117.6 . . ?
C6 C7 H7 117.6 . . ?
C7 C8 C11 116.4(3) . 14_565 ?
C7 C8 H8 121.8 . . ?
C11 C8 H8 121.8 14_565 . ?
C10 C9 C5 122.1(3) . . ?
C10 C9 C6 118.7(3) . 14_565 ?
C5 C9 C6 119.1(3) . 14_565 ?
C9 C10 C11 121.7(3) . . ?
C9 C10 H10 119.2 . . ?
C11 C10 H10 119.2 . . ?
C10 C11 C8 121.3(3) . 14_565 ?
C10 C11 H11 119.3 . . ?
C8 C11 H11 119.3 14_565 . ?
C13 C12 C17 116.4(3) . . ?
C13 C12 C1 124.5(3) . . ?
C17 C12 C1 118.5(3) . . ?
C14 C13 C12 122.2(3) . . ?
C14 C13 H13 118.9 . . ?
C12 C13 H13 118.9 . . ?
C13 C14 C15 118.2(3) . . ?
C13 C14 H14 120.9 . . ?
C15 C14 H14 120.9 . . ?
C16 C15 C14 123.1(3) . . ?
C16 C15 H15 118.4 . . ?
C14 C15 H15 118.4 . . ?
C15 C16 C17 120.0(3) . . ?
C15 C16 H16 120.0 . . ?
C17 C16 H16 120.0 . . ?
C16 C17 C12 119.7(3) . . ?
C16 C17 H17 120.1 . . ?
C12 C17 H17 120.1 . . ?
C23 C18 C19 118.5(3) . . ?
C23 C18 C3 119.6(3) . . ?
C19 C18 C3 121.8(3) . . ?
C18 C19 C20 120.6(3) . . ?
C18 C19 H19 119.7 . . ?
C20 C19 H19 119.7 . . ?
C21 C20 C19 121.4(3) . . ?
C21 C20 H20 119.3 . . ?
C19 C20 H20 119.3 . . ?
C20 C21 C22 119.6(4) . . ?
C20 C21 H21 120.2 . . ?
C22 C21 H21 120.2 . . ?
C21 C22 C23 120.7(3) . . ?
C21 C22 H22 119.7 . . ?
C23 C22 H22 119.7 . . ?
C18 C23 C22 119.0(3) . . ?
C18 C23 H23 120.5 . . ?
C22 C23 H23 120.5 . . ?
C25 C24 N4 106.8(3) . . ?
C25 C24 C35 132.2(3) . . ?
N4 C24 C35 121.0(3) . . ?
C26 C25 C24 108.0(3) . . ?
C26 C25 C27 128.8(3) . . ?
C24 C25 C27 121.4(3) . . ?
N3 C26 C25 107.6(3) . . ?
N3 C26 C41 120.5(3) . . ?
C25 C26 C41 131.9(3) . . ?
C25 C27 C28 114.6(3) . . ?
C25 C27 H27A 108.6 . . ?
C28 C27 H27A 108.6 . . ?
C25 C27 H27B 108.6 . . ?
C28 C27 H27B 108.6 . . ?
H27A C27 H27B 107.6 . . ?
C29 C28 C32 116.8(3) . . ?
C29 C28 C27 117.1(3) . . ?
C32 C28 C27 126.1(3) . . ?
C28 C29 C30 124.4(3) . . ?
C28 C29 C29 121.47(19) . 14_565 ?
C30 C29 C29 113.9(2) . 14_565 ?
C31 C30 C29 129.2(3) . . ?
C31 C30 H30 115.4 . . ?
C29 C30 H30 115.4 . . ?
C31 C31 C30 116.6(2) 14_565 . ?
C31 C31 H31 121.7 14_565 . ?
C30 C31 H31 121.7 . . ?
C33 C32 C32 114.4(2) . 14_565 ?
C33 C32 C28 124.4(3) . . ?
C32 C32 C28 121.24(19) 14_565 . ?
C32 C33 C34 130.9(3) . . ?
C32 C33 H33 114.5 . . ?
C34 C33 H33 114.5 . . ?
C34 C34 C33 114.7(2) 14_565 . ?
C34 C34 H34 122.7 14_565 . ?
C33 C34 H34 122.7 . . ?
C36 C35 C40 120.2(3) . . ?
C36 C35 C24 120.7(3) . . ?
C40 C35 C24 118.7(3) . . ?
C35 C36 C37 119.8(3) . . ?
C35 C36 H36 120.1 . . ?
C37 C36 H36 120.1 . . ?
C38 C37 C36 119.2(3) . . ?
C38 C37 H37 120.4 . . ?
C36 C37 H37 120.4 . . ?
C39 C38 C37 121.1(3) . . ?
C39 C38 H38 119.5 . . ?
C37 C38 H38 119.5 . . ?
C38 C39 C40 119.0(3) . . ?
C38 C39 H39 120.5 . . ?
C40 C39 H39 120.5 . . ?
C35 C40 C39 120.6(3) . . ?
C35 C40 H40 119.7 . . ?
C39 C40 H40 119.7 . . ?
C42 C41 C46 119.3(3) . . ?
C42 C41 C26 123.7(3) . . ?
C46 C41 C26 117.0(3) . . ?
C41 C42 C43 119.6(3) . . ?
C41 C42 H42 120.2 . . ?
C43 C42 H42 120.2 . . ?
C44 C43 C42 121.1(3) . . ?
C44 C43 H43 119.5 . . ?
C42 C43 H43 119.5 . . ?
C45 C44 C43 118.9(3) . . ?
C45 C44 H44 120.6 . . ?
C43 C44 H44 120.6 . . ?
C44 C45 C46 121.1(4) . . ?
C44 C45 H45 119.5 . . ?
C46 C45 H45 119.5 . . ?
C41 C46 C45 120.0(3) . . ?
C41 C46 H46 120.0 . . ?
C45 C46 H46 120.0 . . ?
N5 C47 C48 120.5(3) . . ?
N5 C47 H47 119.7 . . ?
C48 C47 H47 119.7 . . ?
C49 C48 C47 120.1(3) . . ?
C49 C48 H48 119.9 . . ?
C47 C48 H48 119.9 . . ?
C48 C49 C50 120.3(3) . . ?
C48 C49 H49 119.9 . . ?
C50 C49 H49 119.9 . . ?
C49 C50 C51 119.1(3) . . ?
C49 C50 H50 120.4 . . ?
C51 C50 H50 120.4 . . ?
N5 C51 C50 118.3(3) . . ?
N5 C51 C52 114.2(3) . . ?
C50 C51 C52 127.4(3) . . ?
C53 C52 N6 118.3(3) . . ?
C53 C52 C51 125.7(3) . . ?
N6 C52 C51 115.6(3) . . ?
C54 C53 C52 121.2(3) . . ?
C54 C53 H53 119.4 . . ?
C52 C53 H53 119.4 . . ?
C53 C54 C55 120.0(3) . . ?
C53 C54 H54 120.0 . . ?
C55 C54 H54 120.0 . . ?
C54 C55 C56 120.4(3) . . ?
C54 C55 H55 119.8 . . ?
C56 C55 H55 119.8 . . ?
N6 C56 C55 118.4(3) . . ?
N6 C56 H56 120.8 . . ?
C55 C56 H56 120.8 . . ?
N7 C57 C58 118.2(3) . . ?
N7 C57 H57 120.9 . . ?
C58 C57 H57 120.9 . . ?
C59 C58 C57 120.4(3) . . ?
C59 C58 H58 119.8 . . ?
C57 C58 H58 119.8 . . ?
C58 C59 C60 120.7(3) . . ?
C58 C59 H59 119.6 . . ?
C60 C59 H59 119.6 . . ?
C59 C60 C61 117.7(3) . . ?
C59 C60 H60 121.2 . . ?
C61 C60 H60 121.2 . . ?
C62 C61 N7 110.0(3) . . ?
C62 C61 C60 127.5(3) . . ?
N7 C61 C60 122.3(3) . . ?
C61 C62 C63 120.0(3) . . ?
C61 C62 N8 119.5(3) . . ?
C63 C62 N8 120.1(3) . . ?
C62 C63 C64 121.6(3) . . ?
C62 C63 H63 119.2 . . ?
C64 C63 H63 119.2 . . ?
C63 C64 C65 118.6(3) . . ?
C63 C64 H64 120.7 . . ?
C65 C64 H64 120.7 . . ?
C66 C65 C64 121.2(3) . . ?
C66 C65 H65 119.4 . . ?
C64 C65 H65 119.4 . . ?
C65 C66 N8 118.8(3) . . ?
C65 C66 H66 120.6 . . ?
N8 C66 H66 120.6 . . ?
N2 N1 C3 107.4(2) . . ?
N2 N1 Pd1 118.4(2) . . ?
C3 N1 Pd1 133.87(19) . . ?
C1 N2 N1 109.3(2) . . ?
C1 N2 Pd2 135.86(19) . . ?
N1 N2 Pd2 112.7(2) . . ?
N4 N3 C26 110.1(2) . . ?
N4 N3 Pd1 115.0(2) . . ?
C26 N3 Pd1 134.20(17) . . ?
N3 N4 C24 107.5(2) . . ?
N3 N4 Pd2 117.3(2) . . ?
C24 N4 Pd2 134.94(17) . . ?
C47 N5 C51 121.6(2) . . ?
C47 N5 Pd1 123.11(17) . . ?
C51 N5 Pd1 115.3(2) . . ?
C56 N6 C52 121.6(3) . . ?
C56 N6 Pd1 125.3(2) . . ?
C52 N6 Pd1 113.0(2) . . ?
C61 N7 C57 120.7(3) . . ?
C61 N7 Pd2 117.5(2) . . ?
C57 N7 Pd2 121.8(2) . . ?
C62 N8 C66 119.7(3) . . ?
C62 N8 Pd2 113.8(2) . . ?
C66 N8 Pd2 126.5(2) . . ?
F13 P1 F14 92.26(11) . . ?
F13 P1 F11 166.91(12) . . ?
F14 P1 F11 91.23(12) . . ?
F13 P1 F12 87.93(11) . . ?
F14 P1 F12 176.45(12) . . ?
F11 P1 F12 89.37(11) . . ?
F13 P1 F15 82.57(11) . . ?
F14 P1 F15 91.30(11) . . ?
F11 P1 F15 84.75(10) . . ?
F12 P1 F15 92.24(11) . . ?
F13 P1 F16 102.29(11) . . ?
F14 P1 F16 91.50(11) . . ?
F11 P1 F16 90.23(11) . . ?
F12 P1 F16 85.00(10) . . ?
F15 P1 F16 174.30(12) . . ?
F22 P2 F24 173.96(12) . . ?
F22 P2 F26 95.03(12) . . ?
F24 P2 F26 90.50(11) . . ?
F22 P2 F23 88.64(12) . . ?
F24 P2 F23 93.01(11) . . ?
F26 P2 F23 97.96(12) . . ?
F22 P2 F25 83.09(11) . . ?
F24 P2 F25 91.04(10) . . ?
F26 P2 F25 169.48(13) . . ?
F23 P2 F25 92.35(12) . . ?
F22 P2 F21 90.23(11) . . ?
F24 P2 F21 87.98(11) . . ?
F26 P2 F21 83.52(11) . . ?
F23 P2 F21 178.21(12) . . ?
F25 P2 F21 86.14(12) . . ?
N6 Pd1 N1 97.48(11) . . ?
N6 Pd1 N3 176.25(11) . . ?
N1 Pd1 N3 85.21(11) . . ?
N6 Pd1 N5 81.01(11) . . ?
N1 Pd1 N5 177.10(12) . . ?
N3 Pd1 N5 96.19(11) . . ?
N6 Pd1 Pd2 115.81(8) . . ?
N1 Pd1 Pd2 61.95(8) . . ?
N3 Pd1 Pd2 63.16(8) . . ?
N5 Pd1 Pd2 116.43(8) . . ?
N8 Pd2 N7 78.46(11) . . ?
N8 Pd2 N4 174.50(11) . . ?
N7 Pd2 N4 96.49(11) . . ?
N8 Pd2 N2 97.76(12) . . ?
N7 Pd2 N2 176.22(12) . . ?
N4 Pd2 N2 87.29(12) . . ?
N8 Pd2 Pd1 117.66(7) . . ?
N7 Pd2 Pd1 117.35(8) . . ?
N4 Pd2 Pd1 62.64(7) . . ?
N2 Pd2 Pd1 64.19(8) . . ?

loop_
_geom_bond_atom_site_label_1
_geom_bond_atom_site_label_2
_geom_bond_distance
_geom_bond_site_symmetry_2
_geom_bond_publ_flag
C1 N2 1.337(3) . ?
C1 C2 1.390(5) . ?
C1 C12 1.451(5) . ?
C2 C3 1.427(5) . ?
C2 C4 1.506(5) . ?
C3 N1 1.391(3) . ?
C3 C18 1.478(5) . ?
C4 C5 1.540(5) . ?
C4 H4A 0.9700 . ?
C4 H4B 0.9700 . ?
C5 C9 1.381(5) . ?
C5 C6 1.410(4) . ?
C6 C9 1.409(5) 14_565 ?
C6 C7 1.421(5) . ?
C7 C8 1.347(5) . ?
C7 H7 0.9300 . ?
C8 C11 1.393(5) 14_565 ?
C8 H8 0.9300 . ?
C9 C10 1.374(5) . ?
C9 C6 1.409(5) 14_565 ?
C10 C11 1.387(5) . ?
C10 H10 0.9300 . ?
C11 C8 1.393(5) 14_565 ?
C11 H11 0.9300 . ?
C12 C13 1.407(4) . ?
C12 C17 1.422(5) . ?
C13 C14 1.346(5) . ?
C13 H13 0.9300 . ?
C14 C15 1.362(5) . ?
C14 H14 0.9300 . ?
C15 C16 1.339(5) . ?
C15 H15 0.9300 . ?
C16 C17 1.363(5) . ?
C16 H16 0.9300 . ?
C17 H17 0.9300 . ?
C18 C23 1.368(5) . ?
C18 C19 1.386(5) . ?
C19 C20 1.393(5) . ?
C19 H19 0.9300 . ?
C20 C21 1.306(5) . ?
C20 H20 0.9300 . ?
C21 C22 1.380(5) . ?
C21 H21 0.9300 . ?
C22 C23 1.414(5) . ?
C22 H22 0.9300 . ?
C23 H23 0.9300 . ?
C24 C25 1.387(5) . ?
C24 N4 1.395(3) . ?
C24 C35 1.442(4) . ?
C25 C26 1.363(4) . ?
C25 C27 1.500(5) . ?
C26 N3 1.360(4) . ?
C26 C41 1.464(5) . ?
C27 C28 1.502(4) . ?
C27 H27A 0.9700 . ?
C27 H27B 0.9700 . ?
C28 C29 1.384(5) . ?
C28 C32 1.426(5) . ?
C29 C30 1.405(4) . ?
C29 C29 1.407(6) 14_565 ?
C30 C31 1.367(5) . ?
C30 H30 0.9300 . ?
C31 C31 1.321(7) 14_565 ?
C31 H31 0.9300 . ?
C32 C33 1.363(5) . ?
C32 C32 1.386(7) 14_565 ?
C33 C34 1.397(5) . ?
C33 H33 0.9300 . ?
C34 C34 1.344(7) 14_565 ?
C34 H34 0.9300 . ?
C35 C36 1.378(5) . ?
C35 C40 1.378(5) . ?
C36 C37 1.404(4) . ?
C36 H36 0.9300 . ?
C37 C38 1.389(4) . ?
C37 H37 0.9300 . ?
C38 C39 1.374(4) . ?
C38 H38 0.9300 . ?
C39 C40 1.397(4) . ?
C39 H39 0.9300 . ?
C40 H40 0.9300 . ?
C41 C42 1.391(5) . ?
C41 C46 1.394(5) . ?
C42 C43 1.396(5) . ?
C42 H42 0.9300 . ?
C43 C44 1.395(5) . ?
C43 H43 0.9300 . ?
C44 C45 1.367(5) . ?
C44 H44 0.9300 . ?
C45 C46 1.400(5) . ?
C45 H45 0.9300 . ?
C46 H46 0.9300 . ?
C47 N5 1.270(3) . ?
C47 C48 1.420(4) . ?
C47 H47 0.9300 . ?
C48 C49 1.303(4) . ?
C48 H48 0.9300 . ?
C49 C50 1.352(5) . ?
C49 H49 0.9300 . ?
C50 C51 1.418(3) . ?
C50 H50 0.9300 . ?
C51 N5 1.355(4) . ?
C51 C52 1.467(5) . ?
C52 C53 1.390(5) . ?
C52 N6 1.396(4) . ?
C53 C54 1.379(5) . ?
C53 H53 0.9300 . ?
C54 C55 1.380(5) . ?
C54 H54 0.9300 . ?
C55 C56 1.409(5) . ?
C55 H55 0.9300 . ?
C56 N6 1.388(4) . ?
C56 H56 0.9300 . ?
C57 N7 1.374(4) . ?
C57 C58 1.428(5) . ?
C57 H57 0.9300 . ?
C58 C59 1.376(5) . ?
C58 H58 0.9300 . ?
C59 C60 1.377(5) . ?
C59 H59 0.9300 . ?
C60 C61 1.412(5) . ?
C60 H60 0.9300 . ?
C61 C62 1.335(5) . ?
C61 N7 1.347(4) . ?
C62 C63 1.365(5) . ?
C62 N8 1.381(4) . ?
C63 C64 1.379(4) . ?
C63 H63 0.9300 . ?
C64 C65 1.399(5) . ?
C64 H64 0.9300 . ?
C65 C66 1.372(5) . ?
C65 H65 0.9300 . ?
C66 N8 1.419(4) . ?
C66 H66 0.9300 . ?
F11 P1 1.534(2) . ?
F12 P1 1.540(2) . ?
F13 P1 1.521(2) . ?
F14 P1 1.534(2) . ?
F15 P1 1.543(2) . ?
F16 P1 1.549(2) . ?
F21 P2 1.545(2) . ?
F22 P2 1.512(2) . ?
F23 P2 1.535(2) . ?
F24 P2 1.523(2) . ?
F25 P2 1.535(2) . ?
F26 P2 1.528(2) . ?
N1 N2 1.350(4) . ?
N1 Pd1 2.019(3) . ?
N2 Pd2 2.026(3) . ?
N3 N4 1.337(4) . ?
N3 Pd1 2.021(3) . ?
N4 Pd2 2.006(3) . ?
N5 Pd1 2.027(3) . ?
N6 Pd1 2.018(3) . ?
N7 Pd2 2.000(3) . ?
N8 Pd2 1.916(3) . ?
Pd1 Pd2 3.1542(4) . ?

loop_
_geom_torsion_atom_site_label_1
_geom_torsion_atom_site_label_2
_geom_torsion_atom_site_label_3
_geom_torsion_atom_site_label_4
_geom_torsion
_geom_torsion_site_symmetry_1
_geom_torsion_site_symmetry_2
_geom_torsion_site_symmetry_3
_geom_torsion_site_symmetry_4
_geom_torsion_publ_flag
N2 C1 C2 C3 3.1(4) . . . . ?
C12 C1 C2 C3 -174.8(3) . . . . ?
N2 C1 C2 C4 -178.3(3) . . . . ?
C12 C1 C2 C4 3.8(6) . . . . ?
C1 C2 C3 N1 -3.3(4) . . . . ?
C4 C2 C3 N1 178.2(3) . . . . ?
C1 C2 C3 C18 176.1(4) . . . . ?
C4 C2 C3 C18 -2.4(7) . . . . ?
C1 C2 C4 C5 113.8(4) . . . . ?
C3 C2 C4 C5 -68.0(5) . . . . ?
C2 C4 C5 C9 101.4(4) . . . . ?
C2 C4 C5 C6 -84.3(4) . . . . ?
C9 C5 C6 C9 3.5(4) . . . 14_565 ?
C4 C5 C6 C9 -171.0(3) . . . 14_565 ?
C9 C5 C6 C7 -176.5(3) . . . . ?
C4 C5 C6 C7 9.0(5) . . . . ?
C9 C6 C7 C8 4.6(5) 14_565 . . . ?
C5 C6 C7 C8 -175.5(3) . . . . ?
C6 C7 C8 C11 -4.0(5) . . . 14_565 ?
C6 C5 C9 C10 178.7(3) . . . . ?
C4 C5 C9 C10 -7.2(5) . . . . ?
C6 C5 C9 C6 -3.6(4) . . . 14_565 ?
C4 C5 C9 C6 170.6(3) . . . 14_565 ?
C5 C9 C10 C11 177.2(3) . . . . ?
C6 C9 C10 C11 -0.6(5) 14_565 . . . ?
C9 C10 C11 C8 1.1(5) . . . 14_565 ?
N2 C1 C12 C13 48.0(5) . . . . ?
C2 C1 C12 C13 -134.2(4) . . . . ?
N2 C1 C12 C17 -123.3(3) . . . . ?
C2 C1 C12 C17 54.4(5) . . . . ?
C17 C12 C13 C14 -7.8(5) . . . . ?
C1 C12 C13 C14 -179.4(3) . . . . ?
C12 C13 C14 C15 5.4(6) . . . . ?
C13 C14 C15 C16 -1.3(6) . . . . ?
C14 C15 C16 C17 0.0(5) . . . . ?
C15 C16 C17 C12 -2.7(5) . . . . ?
C13 C12 C17 C16 6.3(5) . . . . ?
C1 C12 C17 C16 178.4(3) . . . . ?
N1 C3 C18 C23 -77.2(4) . . . . ?
C2 C3 C18 C23 103.5(4) . . . . ?
N1 C3 C18 C19 104.9(4) . . . . ?
C2 C3 C18 C19 -74.4(5) . . . . ?
C23 C18 C19 C20 3.9(5) . . . . ?
C3 C18 C19 C20 -178.2(3) . . . . ?
C18 C19 C20 C21 -5.1(5) . . . . ?
C19 C20 C21 C22 4.9(5) . . . . ?
C20 C21 C22 C23 -3.5(5) . . . . ?
C19 C18 C23 C22 -2.5(5) . . . . ?
C3 C18 C23 C22 179.5(3) . . . . ?
C21 C22 C23 C18 2.3(5) . . . . ?
N4 C24 C25 C26 2.0(3) . . . . ?
C35 C24 C25 C26 -177.0(3) . . . . ?
N4 C24 C25 C27 168.1(2) . . . . ?
C35 C24 C25 C27 -10.9(5) . . . . ?
C24 C25 C26 N3 -0.3(3) . . . . ?
C27 C25 C26 N3 -165.1(3) . . . . ?
C24 C25 C26 C41 -180.0(3) . . . . ?
C27 C25 C26 C41 15.3(6) . . . . ?
C26 C25 C27 C28 29.2(5) . . . . ?
C24 C25 C27 C28 -133.8(3) . . . . ?
C25 C27 C28 C29 66.0(4) . . . . ?
C25 C27 C28 C32 -115.3(4) . . . . ?
C32 C28 C29 C30 -176.4(3) . . . . ?
C27 C28 C29 C30 2.4(5) . . . . ?
C32 C28 C29 C29 8.8(6) . . . 14_565 ?
C27 C28 C29 C29 -172.4(4) . . . 14_565 ?
C28 C29 C30 C31 -170.3(4) . . . . ?
C29 C29 C30 C31 4.9(6) 14_565 . . . ?
C29 C30 C31 C31 -5.6(7) . . . 14_565 ?
C29 C28 C32 C33 177.4(3) . . . . ?
C27 C28 C32 C33 -1.3(5) . . . . ?
C29 C28 C32 C32 -1.0(6) . . . 14_565 ?
C27 C28 C32 C32 -179.7(4) . . . 14_565 ?
C32 C32 C33 C34 0.8(6) 14_565 . . . ?
C28 C32 C33 C34 -177.7(3) . . . . ?
C32 C33 C34 C34 -2.5(6) . . . 14_565 ?
C25 C24 C35 C36 115.6(4) . . . . ?
N4 C24 C35 C36 -63.3(4) . . . . ?
C25 C24 C35 C40 -57.8(5) . . . . ?
N4 C24 C35 C40 123.3(3) . . . . ?
C40 C35 C36 C37 -3.4(5) . . . . ?
C24 C35 C36 C37 -176.7(3) . . . . ?
C35 C36 C37 C38 1.0(5) . . . . ?
C36 C37 C38 C39 1.6(5) . . . . ?
C37 C38 C39 C40 -1.7(5) . . . . ?
C36 C35 C40 C39 3.3(5) . . . . ?
C24 C35 C40 C39 176.8(3) . . . . ?
C38 C39 C40 C35 -0.8(5) . . . . ?
N3 C26 C41 C42 53.2(4) . . . . ?
C25 C26 C41 C42 -127.2(4) . . . . ?
N3 C26 C41 C46 -125.5(3) . . . . ?
C25 C26 C41 C46 54.1(5) . . . . ?
C46 C41 C42 C43 0.9(5) . . . . ?
C26 C41 C42 C43 -177.8(3) . . . . ?
C41 C42 C43 C44 -0.7(5) . . . . ?
C42 C43 C44 C45 0.4(5) . . . . ?
C43 C44 C45 C46 -0.3(5) . . . . ?
C42 C41 C46 C45 -0.8(5) . . . . ?
C26 C41 C46 C45 178.0(3) . . . . ?
C44 C45 C46 C41 0.5(5) . . . . ?
N5 C47 C48 C49 -1.8(5) . . . . ?
C47 C48 C49 C50 2.0(5) . . . . ?
C48 C49 C50 C51 -2.6(5) . . . . ?
C49 C50 C51 N5 3.0(4) . . . . ?
C49 C50 C51 C52 -173.5(3) . . . . ?
N5 C51 C52 C53 -176.3(3) . . . . ?
C50 C51 C52 C53 0.3(6) . . . . ?
N5 C51 C52 N6 -3.7(5) . . . . ?
C50 C51 C52 N6 172.9(3) . . . . ?
N6 C52 C53 C54 1.1(5) . . . . ?
C51 C52 C53 C54 173.6(4) . . . . ?
C52 C53 C54 C55 -0.1(5) . . . . ?
C53 C54 C55 C56 0.4(5) . . . . ?
C54 C55 C56 N6 -1.7(5) . . . . ?
N7 C57 C58 C59 -2.6(5) . . . . ?
C57 C58 C59 C60 2.7(5) . . . . ?
C58 C59 C60 C61 -2.0(5) . . . . ?
C59 C60 C61 C62 175.4(4) . . . . ?
C59 C60 C61 N7 1.4(5) . . . . ?
N7 C61 C62 C63 174.9(3) . . . . ?
C60 C61 C62 C63 0.2(6) . . . . ?
N7 C61 C62 N8 1.8(5) . . . . ?
C60 C61 C62 N8 -172.9(3) . . . . ?
C61 C62 C63 C64 -172.1(3) . . . . ?
N8 C62 C63 C64 1.0(5) . . . . ?
C62 C63 C64 C65 -1.1(5) . . . . ?
C63 C64 C65 C66 -0.7(5) . . . . ?
C64 C65 C66 N8 2.5(5) . . . . ?
C2 C3 N1 N2 2.3(3) . . . . ?
C18 C3 N1 N2 -177.1(2) . . . . ?
C2 C3 N1 Pd1 174.86(19) . . . . ?
C18 C3 N1 Pd1 -4.6(4) . . . . ?
C2 C1 N2 N1 -1.8(3) . . . . ?
C12 C1 N2 N1 176.3(2) . . . . ?
C2 C1 N2 Pd2 159.5(2) . . . . ?
C12 C1 N2 Pd2 -22.3(4) . . . . ?
C3 N1 N2 C1 -0.3(3) . . . . ?
Pd1 N1 N2 C1 -174.24(16) . . . . ?
C3 N1 N2 Pd2 -166.41(15) . . . . ?
Pd1 N1 N2 Pd2 19.7(3) . . . . ?
C25 C26 N3 N4 -1.6(3) . . . . ?
C41 C26 N3 N4 178.1(2) . . . . ?
C25 C26 N3 Pd1 168.01(17) . . . . ?
C41 C26 N3 Pd1 -12.3(4) . . . . ?
C26 N3 N4 C24 2.9(3) . . . . ?
Pd1 N3 N4 C24 -168.94(14) . . . . ?
C26 N3 N4 Pd2 -172.03(14) . . . . ?
Pd1 N3 N4 Pd2 16.1(3) . . . . ?
C25 C24 N4 N3 -3.0(2) . . . . ?
C35 C24 N4 N3 176.2(2) . . . . ?
C25 C24 N4 Pd2 170.62(18) . . . . ?
C35 C24 N4 Pd2 -10.2(4) . . . . ?
C48 C47 N5 C51 2.2(4) . . . . ?
C48 C47 N5 Pd1 179.9(2) . . . . ?
C50 C51 N5 C47 -2.8(5) . . . . ?
C52 C51 N5 C47 174.1(3) . . . . ?
C50 C51 N5 Pd1 179.3(2) . . . . ?
C52 C51 N5 Pd1 -3.7(4) . . . . ?
C55 C56 N6 C52 2.8(5) . . . . ?
C55 C56 N6 Pd1 177.2(2) . . . . ?
C53 C52 N6 C56 -2.5(5) . . . . ?
C51 C52 N6 C56 -175.7(3) . . . . ?
C53 C52 N6 Pd1 -177.5(3) . . . . ?
C51 C52 N6 Pd1 9.3(4) . . . . ?
C62 C61 N7 C57 -176.3(3) . . . . ?
C60 C61 N7 C57 -1.3(5) . . . . ?
C62 C61 N7 Pd2 4.6(4) . . . . ?
C60 C61 N7 Pd2 179.6(2) . . . . ?
C58 C57 N7 C61 1.9(5) . . . . ?
C58 C57 N7 Pd2 -179.1(2) . . . . ?
C61 C62 N8 C66 174.1(3) . . . . ?
C63 C62 N8 C66 1.0(5) . . . . ?
C61 C62 N8 Pd2 -7.4(4) . . . . ?
C63 C62 N8 Pd2 179.5(3) . . . . ?
C65 C66 N8 C62 -2.7(5) . . . . ?
C65 C66 N8 Pd2 179.0(2) . . . . ?
C56 N6 Pd1 N1 -0.9(3) . . . . ?
C52 N6 Pd1 N1 173.9(2) . . . . ?
C56 N6 Pd1 N5 176.6(3) . . . . ?
C52 N6 Pd1 N5 -8.6(2) . . . . ?
C56 N6 Pd1 Pd2 61.5(3) . . . . ?
C52 N6 Pd1 Pd2 -123.7(2) . . . . ?
N2 N1 Pd1 N6 102.2(2) . . . . ?
C3 N1 Pd1 N6 -69.7(3) . . . . ?
N2 N1 Pd1 N3 -75.1(2) . . . . ?
C3 N1 Pd1 N3 113.0(3) . . . . ?
N2 N1 Pd1 Pd2 -13.1(2) . . . . ?
C3 N1 Pd1 Pd2 175.0(3) . . . . ?
N4 N3 Pd1 N1 50.8(2) . . . . ?
C26 N3 Pd1 N1 -118.5(2) . . . . ?
N4 N3 Pd1 N5 -126.7(2) . . . . ?
C26 N3 Pd1 N5 64.0(2) . . . . ?
N4 N3 Pd1 Pd2 -10.14(17) . . . . ?
C47 N5 Pd1 N6 -171.0(2) . . . . ?
C51 N5 Pd1 N6 6.9(3) . . . . ?
C47 N5 Pd1 N3 6.5(2) . . . . ?
C51 N5 Pd1 N3 -175.7(3) . . . . ?
C47 N5 Pd1 Pd2 -56.5(2) . . . . ?
C51 N5 Pd1 Pd2 121.3(2) . . . . ?
C62 N8 Pd2 N7 7.1(2) . . . . ?
C66 N8 Pd2 N7 -174.5(3) . . . . ?
C62 N8 Pd2 N2 -173.0(2) . . . . ?
C66 N8 Pd2 N2 5.4(3) . . . . ?
C62 N8 Pd2 Pd1 122.1(2) . . . . ?
C66 N8 Pd2 Pd1 -59.5(3) . . . . ?
C61 N7 Pd2 N8 -6.8(2) . . . . ?
C57 N7 Pd2 N8 174.2(3) . . . . ?
C61 N7 Pd2 N4 175.4(2) . . . . ?
C57 N7 Pd2 N4 -3.7(3) . . . . ?
C61 N7 Pd2 Pd1 -122.1(2) . . . . ?
C57 N7 Pd2 Pd1 58.8(3) . . . . ?
N3 N4 Pd2 N7 107.0(2) . . . . ?
C24 N4 Pd2 N7 -66.1(2) . . . . ?
N3 N4 Pd2 N2 -72.7(2) . . . . ?
C24 N4 Pd2 N2 114.2(2) . . . . ?
N3 N4 Pd2 Pd1 -10.47(17) . . . . ?
C24 N4 Pd2 Pd1 176.4(3) . . . . ?
C1 N2 Pd2 N8 69.8(3) . . . . ?
N1 N2 Pd2 N8 -129.2(2) . . . . ?
C1 N2 Pd2 N4 -112.3(3) . . . . ?
N1 N2 Pd2 N4 48.6(2) . . . . ?
C1 N2 Pd2 Pd1 -173.1(3) . . . . ?
N1 N2 Pd2 Pd1 -12.18(19) . . . . ?
N6 Pd1 Pd2 N8 9.04(12) . . . . ?
N1 Pd1 Pd2 N8 93.66(13) . . . . ?
N3 Pd1 Pd2 N8 -166.93(12) . . . . ?
N5 Pd1 Pd2 N8 -83.63(13) . . . . ?
N6 Pd1 Pd2 N7 100.00(12) . . . . ?
N1 Pd1 Pd2 N7 -175.39(13) . . . . ?
N3 Pd1 Pd2 N7 -75.97(12) . . . . ?
N5 Pd1 Pd2 N7 7.33(13) . . . . ?
N6 Pd1 Pd2 N4 -177.15(12) . . . . ?
N1 Pd1 Pd2 N4 -92.53(13) . . . . ?
N3 Pd1 Pd2 N4 6.88(12) . . . . ?
N5 Pd1 Pd2 N4 90.18(12) . . . . ?
N6 Pd1 Pd2 N2 -76.14(13) . . . . ?
N1 Pd1 Pd2 N2 8.48(14) . . . . ?
N3 Pd1 Pd2 N2 107.89(12) . . . . ?
N5 Pd1 Pd2 N2 -168.81(13) . . . . ?
